data_1565676
loop_
_publ_author_name
'Mukherjee, Aparajita'
'Basu, Semanti'
'Bhattacharya, Samaresh'

_publ_section_title
;
 Copper complexes of 1,4-diazabutadiene ligands: Tuning of metal oxidation
 state and, application in catalytic C-C and C-N bond formation
;
_journal_name_full 'Inorganica Chimica Acta'
_journal_page_first 119228
_journal_paper_doi 10.1016/j.ica.2019.119228
_journal_volume 500
_journal_year 2020
_chemical_formula_sum 'C32 H32 Cl4 Cu2 N4 O4'
_chemical_formula_weight 805.52
_space_group_crystal_system triclinic
_space_group_IT_number 2
_space_group_name_Hall '-P 1'
_space_group_name_H-M_alt 'P -1'
_atom_sites_solution_hydrogens geom
_audit_creation_method SHELXL-2016/6
_cell_angle_alpha 81.617(3)
_cell_angle_beta 71.377(3)
_cell_angle_gamma 69.912(3)
_cell_formula_units_Z 1
_cell_length_a 8.1280(8)
_cell_length_b 10.0921(10)
_cell_length_c 11.5611(11)
_cell_measurement_reflns_used 370
_cell_measurement_temperature 296(2)
_cell_measurement_theta_max 27.154
_cell_measurement_theta_min 1.860
_cell_volume 843.32(14)
_computing_structure_refinement 'SHELXL-2016/6 (Sheldrick, 2016)'
_computing_structure_solution 'SHELXT 2014/5 (Sheldrick, 2014)'
_diffrn_ambient_temperature 296(2)
_diffrn_measured_fraction_theta_full 1.000
_diffrn_measured_fraction_theta_max 0.996
_diffrn_measurement_device_type graphite
_diffrn_measurement_method CCD
_diffrn_radiation_type MoK\a
_diffrn_radiation_wavelength 0.71073
_diffrn_reflns_av_R_equivalents 0.1019
_diffrn_reflns_av_unetI/netI 0.0577
_diffrn_reflns_Laue_measured_fraction_full 1.000
_diffrn_reflns_Laue_measured_fraction_max 0.996
_diffrn_reflns_limit_h_max 10
_diffrn_reflns_limit_h_min -10
_diffrn_reflns_limit_k_max 12
_diffrn_reflns_limit_k_min -12
_diffrn_reflns_limit_l_max 14
_diffrn_reflns_limit_l_min -14
_diffrn_reflns_number 27872
_diffrn_reflns_point_group_measured_fraction_full 1.000
_diffrn_reflns_point_group_measured_fraction_max 0.996
_diffrn_reflns_theta_full 25.242
_diffrn_reflns_theta_max 27.154
_diffrn_reflns_theta_min 1.860
_exptl_absorpt_coefficient_mu 1.621
_exptl_crystal_colour Brown
_exptl_crystal_density_diffrn 1.586
_exptl_crystal_description Block
_exptl_crystal_F_000 410
_exptl_crystal_size_max 0.10
_exptl_crystal_size_mid 0.08
_exptl_crystal_size_min 0.07
_refine_diff_density_max 0.368
_refine_diff_density_min -0.483
_refine_diff_density_rms 0.079
_refine_ls_extinction_coef .
_refine_ls_extinction_method none
_refine_ls_goodness_of_fit_ref 0.896
_refine_ls_hydrogen_treatment constr
_refine_ls_matrix_type full
_refine_ls_number_parameters 210
_refine_ls_number_reflns 3730
_refine_ls_number_restraints 0
_refine_ls_restrained_S_all 0.896
_refine_ls_R_factor_all 0.0730
_refine_ls_R_factor_gt 0.0479
_refine_ls_shift/su_max 0.000
_refine_ls_shift/su_mean 0.000
_refine_ls_structure_factor_coef Fsqd
_refine_ls_weighting_details 'w=1/[\s^2^(Fo^2^)+(0.1000P)^2^+0.4868P] where P=(Fo^2^+2Fc^2^)/3'
_refine_ls_weighting_scheme calc
_refine_ls_wR_factor_gt 0.1298
_refine_ls_wR_factor_ref 0.1507
_reflns_Friedel_coverage 0.000
_reflns_Friedel_fraction_full .
_reflns_Friedel_fraction_max .
_reflns_number_gt 2841
_reflns_number_total 3746
_reflns_threshold_expression 'I > 2\s(I)'
_cod_data_source_file ICA-2020-500-119228.cif
_cod_data_source_block SB-AM-35P-1_a
_cod_database_code 1565676
_shelx_shelxl_version_number 2016/6
_shelx_space_group_comment
;
The symmetry employed for this shelxl refinement is uniquely defined
by the following loop, which should always be used as a source of
symmetry information in preference to the above space-group names.
They are only intended as comments.
;

loop_
_space_group_symop_operation_xyz
'x, y, z'
'-x, -y, -z'

loop_
_atom_site_label
_atom_site_type_symbol
_atom_site_fract_x
_atom_site_fract_y
_atom_site_fract_z
_atom_site_U_iso_or_equiv
_atom_site_adp_type
_atom_site_occupancy
_atom_site_site_symmetry_order
_atom_site_calc_flag
_atom_site_refinement_flags_posn
_atom_site_refinement_flags_adp
_atom_site_refinement_flags_occupancy
_atom_site_disorder_assembly
_atom_site_disorder_group
Cu01 Cu 0.48684(6) 0.16531(5) 0.52825(4) 0.03005(18) Uani 1 1 d . . . . .
Cl2 Cl 0.65714(14) -0.06234(10) 0.56300(10) 0.0382(3) Uani 1 1 d . . . . .
Cl1 Cl 0.57514(17) 0.25462(11) 0.65681(11) 0.0491(3) Uani 1 1 d . . . . .
N1 N 0.2978(4) 0.3532(3) 0.5183(3) 0.0304(7) Uani 1 1 d . . . . .
O2 O 1.2923(4) 0.0016(4) 0.0157(3) 0.0533(8) Uani 1 1 d . . . . .
N2 N 0.6228(4) 0.2605(3) 0.3475(3) 0.0304(7) Uani 1 1 d . . . . .
O1 O -0.3216(4) 0.5233(4) 0.9159(3) 0.0563(9) Uani 1 1 d . . . . .
C3 C 0.1348(5) 0.4041(4) 0.6167(4) 0.0314(8) Uani 1 1 d . . . . .
C10 C 0.7921(5) 0.2021(4) 0.2565(4) 0.0326(9) Uani 1 1 d . . . . .
C16 C 1.3355(7) 0.0426(6) -0.1105(4) 0.0574(13) Uani 1 1 d . . . . .
H16A H 1.249890 0.029305 -0.145285 0.086 Uiso 1 1 calc R U . . .
H16B H 1.457117 -0.014124 -0.151655 0.086 Uiso 1 1 calc R U . . .
H16C H 1.328595 0.140261 -0.119865 0.086 Uiso 1 1 calc R U . . .
C7 C -0.0812(6) 0.5860(5) 0.7520(4) 0.0456(11) Uani 1 1 d . . . . .
H7 H -0.123748 0.678911 0.775598 0.055 Uiso 1 1 calc R U . . .
C9 C -0.3717(8) 0.6522(6) 0.9728(6) 0.083(2) Uani 1 1 d . . . . .
H9A H -0.269216 0.657869 0.993736 0.124 Uiso 1 1 calc R U . . .
H9B H -0.471935 0.656409 1.045499 0.124 Uiso 1 1 calc R U . . .
H9C H -0.407967 0.729748 0.917643 0.124 Uiso 1 1 calc R U . . .
C6 C -0.1704(5) 0.4912(4) 0.8160(4) 0.0385(9) Uani 1 1 d . . . . .
C1 C 0.3407(5) 0.4346(4) 0.4258(4) 0.0365(9) Uani 1 1 d . . . . .
H1 H 0.261942 0.525419 0.418773 0.044 Uiso 1 1 calc R U . . .
C13 C 1.1254(5) 0.0723(4) 0.0906(4) 0.0383(9) Uani 1 1 d . . . . .
C15 C 0.8250(6) 0.2420(5) 0.1341(4) 0.0417(10) Uani 1 1 d . . . . .
H15 H 0.735019 0.313172 0.107312 0.050 Uiso 1 1 calc R U . . .
C8 C 0.0715(6) 0.5419(5) 0.6527(4) 0.0438(11) Uani 1 1 d . . . . .
H8 H 0.131886 0.605433 0.609920 0.053 Uiso 1 1 calc R U . . .
C4 C 0.0430(6) 0.3098(4) 0.6803(4) 0.0384(9) Uani 1 1 d . . . . .
H4 H 0.084953 0.216933 0.656755 0.046 Uiso 1 1 calc R U . . .
C12 C 1.0931(5) 0.0323(4) 0.2137(4) 0.0400(10) Uani 1 1 d . . . . .
H12 H 1.183917 -0.037590 0.240720 0.048 Uiso 1 1 calc R U . . .
C5 C -0.1099(5) 0.3543(4) 0.7780(4) 0.0387(9) Uani 1 1 d . . . . .
H5 H -0.173120 0.291879 0.818981 0.046 Uiso 1 1 calc R U . . .
C14 C 0.9901(6) 0.1774(5) 0.0508(4) 0.0414(10) Uani 1 1 d . . . . .
H14 H 1.010503 0.204338 -0.031718 0.050 Uiso 1 1 calc R U . . .
C11 C 0.9275(5) 0.0954(4) 0.2960(4) 0.0346(9) Uani 1 1 d . . . . .
H11 H 0.905861 0.066764 0.378155 0.041 Uiso 1 1 calc R U . . .
C2 C 0.5146(6) 0.3832(4) 0.3317(4) 0.0377(9) Uani 1 1 d . . . . .
H2 H 0.545859 0.438539 0.261777 0.045 Uiso 1 1 calc R U . . .

loop_
_atom_site_aniso_label
_atom_site_aniso_U_11
_atom_site_aniso_U_22
_atom_site_aniso_U_33
_atom_site_aniso_U_23
_atom_site_aniso_U_13
_atom_site_aniso_U_12
Cu01 0.0325(3) 0.0225(3) 0.0358(3) 0.00009(19) -0.0121(2) -0.0082(2)
Cl2 0.0432(5) 0.0251(5) 0.0517(6) -0.0015(4) -0.0240(5) -0.0081(4)
Cl1 0.0658(7) 0.0335(6) 0.0628(7) -0.0011(5) -0.0396(6) -0.0148(5)
N1 0.0283(16) 0.0258(16) 0.0369(18) -0.0028(13) -0.0072(14) -0.0096(13)
O2 0.0411(17) 0.060(2) 0.0455(19) -0.0040(16) -0.0021(14) -0.0079(16)
N2 0.0296(16) 0.0280(17) 0.0333(17) 0.0010(13) -0.0098(14) -0.0090(14)
O1 0.0475(19) 0.055(2) 0.059(2) -0.0202(17) 0.0065(16) -0.0198(16)
C3 0.0277(18) 0.030(2) 0.037(2) -0.0021(16) -0.0114(16) -0.0064(16)
C10 0.0318(19) 0.028(2) 0.037(2) -0.0025(16) -0.0063(17) -0.0112(16)
C16 0.058(3) 0.068(3) 0.039(3) -0.010(2) 0.002(2) -0.023(3)
C7 0.043(2) 0.033(2) 0.058(3) -0.014(2) -0.007(2) -0.012(2)
C9 0.075(4) 0.077(4) 0.085(4) -0.052(4) 0.030(3) -0.040(3)
C6 0.035(2) 0.039(2) 0.040(2) -0.0084(18) -0.0077(18) -0.0108(18)
C1 0.036(2) 0.027(2) 0.044(2) 0.0027(17) -0.0145(18) -0.0050(17)
C13 0.035(2) 0.039(2) 0.041(2) -0.0067(18) -0.0047(18) -0.0149(18)
C15 0.039(2) 0.043(2) 0.038(2) 0.0027(19) -0.0116(19) -0.008(2)
C8 0.040(2) 0.035(2) 0.058(3) -0.008(2) -0.007(2) -0.0175(19)
C4 0.044(2) 0.026(2) 0.042(2) -0.0013(17) -0.0098(19) -0.0103(18)
C12 0.033(2) 0.036(2) 0.047(3) 0.0029(19) -0.0124(19) -0.0074(18)
C5 0.038(2) 0.037(2) 0.043(2) 0.0040(18) -0.0129(19) -0.0159(19)
C14 0.045(2) 0.050(3) 0.029(2) 0.0033(19) -0.0112(19) -0.015(2)
C11 0.035(2) 0.032(2) 0.034(2) 0.0039(17) -0.0100(17) -0.0104(17)
C2 0.041(2) 0.032(2) 0.038(2) 0.0026(17) -0.0076(18) -0.0139(18)

loop_
_atom_type_symbol
_atom_type_description
_atom_type_scat_dispersion_real
_atom_type_scat_dispersion_imag
_atom_type_scat_source
C C 0.0033 0.0016 'International Tables Vol C Tables 4.2.6.8 and 6.1.1.4'
H H 0.0000 0.0000 'International Tables Vol C Tables 4.2.6.8 and 6.1.1.4'
N N 0.0061 0.0033 'International Tables Vol C Tables 4.2.6.8 and 6.1.1.4'
O O 0.0106 0.0060 'International Tables Vol C Tables 4.2.6.8 and 6.1.1.4'
Cl Cl 0.1484 0.1585 'International Tables Vol C Tables 4.2.6.8 and 6.1.1.4'
Cu Cu 0.3201 1.2651 'International Tables Vol C Tables 4.2.6.8 and 6.1.1.4'

loop_
_geom_angle_atom_site_label_1
_geom_angle_atom_site_label_2
_geom_angle_atom_site_label_3
_geom_angle
_geom_angle_site_symmetry_1
_geom_angle_site_symmetry_3
N1 Cu01 Cl1 89.15(10) . .
N1 Cu01 N2 77.78(12) . .
Cl1 Cu01 N2 100.00(9) . .
N1 Cu01 Cl2 169.15(9) . .
Cl1 Cu01 Cl2 93.49(4) . .
N2 Cu01 Cl2 112.03(8) . .
N1 Cu01 Cl2 89.73(9) . 2_656
Cl1 Cu01 Cl2 166.28(5) . 2_656
N2 Cu01 Cl2 93.12(8) . 2_656
Cl2 Cu01 Cl2 85.21(4) . 2_656
Cu01 Cl2 Cu01 94.79(4) . 2_656
C1 N1 C3 120.5(3) . .
C1 N1 Cu01 116.4(3) . .
C3 N1 Cu01 122.5(2) . .
C13 O2 C16 118.3(4) . .
C2 N2 C10 121.1(3) . .
C2 N2 Cu01 108.0(2) . .
C10 N2 Cu01 130.8(2) . .
C6 O1 C9 118.6(4) . .
C8 C3 C4 119.6(4) . .
C8 C3 N1 121.8(3) . .
C4 C3 N1 118.5(3) . .
C15 C10 C11 119.4(4) . .
C15 C10 N2 124.0(4) . .
C11 C10 N2 116.6(3) . .
O2 C16 H16A 109.5 . .
O2 C16 H16B 109.5 . .
H16A C16 H16B 109.5 . .
O2 C16 H16C 109.5 . .
H16A C16 H16C 109.5 . .
H16B C16 H16C 109.5 . .
C8 C7 C6 119.7(4) . .
C8 C7 H7 120.1 . .
C6 C7 H7 120.1 . .
O1 C9 H9A 109.5 . .
O1 C9 H9B 109.5 . .
H9A C9 H9B 109.5 . .
O1 C9 H9C 109.5 . .
H9A C9 H9C 109.5 . .
H9B C9 H9C 109.5 . .
O1 C6 C5 115.7(4) . .
O1 C6 C7 124.5(4) . .
C5 C6 C7 119.8(4) . .
N1 C1 C2 119.2(4) . .
N1 C1 H1 120.4 . .
C2 C1 H1 120.4 . .
O2 C13 C12 116.0(4) . .
O2 C13 C14 124.3(4) . .
C12 C13 C14 119.7(4) . .
C10 C15 C14 120.7(4) . .
C10 C15 H15 119.6 . .
C14 C15 H15 119.6 . .
C3 C8 C7 120.4(4) . .
C3 C8 H8 119.8 . .
C7 C8 H8 119.8 . .
C5 C4 C3 119.9(4) . .
C5 C4 H4 120.1 . .
C3 C4 H4 120.1 . .
C11 C12 C13 120.3(4) . .
C11 C12 H12 119.8 . .
C13 C12 H12 119.8 . .
C4 C5 C6 120.5(4) . .
C4 C5 H5 119.7 . .
C6 C5 H5 119.7 . .
C15 C14 C13 119.8(4) . .
C15 C14 H14 120.1 . .
C13 C14 H14 120.1 . .
C12 C11 C10 120.1(4) . .
C12 C11 H11 119.9 . .
C10 C11 H11 119.9 . .
N2 C2 C1 118.5(4) . .
N2 C2 H2 120.8 . .
C1 C2 H2 120.8 . .

loop_
_geom_bond_atom_site_label_1
_geom_bond_atom_site_label_2
_geom_bond_distance
_geom_bond_site_symmetry_2
Cu01 N1 2.004(3) .
Cu01 Cl1 2.2478(11) .
Cu01 N2 2.276(3) .
Cu01 Cl2 2.2929(11) .
Cu01 Cl2 2.3465(10) 2_656
N1 C1 1.282(5) .
N1 C3 1.432(5) .
O2 C13 1.365(5) .
O2 C16 1.421(5) .
N2 C2 1.276(5) .
N2 C10 1.431(5) .
O1 C6 1.371(5) .
O1 C9 1.415(6) .
C3 C8 1.384(6) .
C3 C4 1.391(5) .
C10 C15 1.379(6) .
C10 C11 1.394(5) .
C16 H16A 0.9600 .
C16 H16B 0.9600 .
C16 H16C 0.9600 .
C7 C8 1.384(6) .
C7 C6 1.384(6) .
C7 H7 0.9300 .
C9 H9A 0.9600 .
C9 H9B 0.9600 .
C9 H9C 0.9600 .
C6 C5 1.384(6) .
C1 C2 1.459(5) .
C1 H1 0.9300 .
C13 C12 1.387(6) .
C13 C14 1.388(6) .
C15 C14 1.382(5) .
C15 H15 0.9300 .
C8 H8 0.9300 .
C4 C5 1.375(6) .
C4 H4 0.9300 .
C12 C11 1.376(5) .
C12 H12 0.9300 .
C5 H5 0.9300 .
C14 H14 0.9300 .
C11 H11 0.9300 .
C2 H2 0.9300 .
